data_7128925
loop_
_publ_author_name
'Hu, Jinlian'
'Xiang, Qin'
'Xu, Jun'
'Xu, Zhanqiang'
'Chen, Guang'
'Sun, Zhe'

_publ_section_title
;
 Stable and twisted 5,6:12,13-dinaphthozethrene from angular \p-extension.
;
_journal_issue 76
_journal_name_full 'Chemical communications (Cambridge, England)'
_journal_page_first 9712
_journal_page_last 9715
_journal_paper_doi 10.1039/d1cc04113d
_journal_volume 57
_journal_year 2021
_chemical_formula_moiety 'C58 H42, C7 H8'
_chemical_formula_sum 'C65 H50'
_chemical_formula_weight 831.05
_chemical_properties_physical Oxygen-sensitive,Light-sensitive,Photo-sensitive
_space_group_crystal_system monoclinic
_space_group_IT_number 14
_space_group_name_Hall '-P 2yn'
_space_group_name_H-M_alt 'P 1 21/n 1'
_atom_sites_solution_hydrogens geom
_atom_sites_solution_primary iterative
_audit_creation_date 2021-06-08
_audit_creation_method
;
Olex2 1.5-alpha
(compiled 2021.05.01 svn.r6f5a8f70 for OlexSys, GUI svn.r6320)
;
_audit_update_record
;
2021-06-18 deposited with the CCDC.	2021-08-24 downloaded from the CCDC.
;
_cell_angle_alpha 90
_cell_angle_beta 101.7070(10)
_cell_angle_gamma 90
_cell_formula_units_Z 4
_cell_length_a 19.31790(10)
_cell_length_b 11.15600(10)
_cell_length_c 27.3475(2)
_cell_measurement_reflns_used 97370
_cell_measurement_temperature 160
_cell_measurement_theta_max 74.2910
_cell_measurement_theta_min 1.6480
_cell_volume 5771.07(8)
_computing_molecular_graphics 'Olex2 1.5-alpha (Dolomanov et al., 2009)'
_computing_publication_material 'Olex2 1.5-alpha (Dolomanov et al., 2009)'
_computing_structure_refinement 'SHELXL 2018/3 (Sheldrick, 2015)'
_computing_structure_solution 'olex2.solve 1.3 (Bourhis et al., 2015)'
_diffrn_ambient_temperature 160
_diffrn_measured_fraction_theta_full 0.998
_diffrn_measured_fraction_theta_max 0.983
_diffrn_measurement_device_type 'ROD,Synergy Custom system Hypix'
_diffrn_radiation_type CuK\a
_diffrn_radiation_wavelength 1.54184
_diffrn_reflns_av_R_equivalents 0.0705
_diffrn_reflns_av_unetI/netI 0.0176
_diffrn_reflns_Laue_measured_fraction_full 0.998
_diffrn_reflns_Laue_measured_fraction_max 0.983
_diffrn_reflns_limit_h_max 23
_diffrn_reflns_limit_h_min -23
_diffrn_reflns_limit_k_max 13
_diffrn_reflns_limit_k_min -13
_diffrn_reflns_limit_l_max 34
_diffrn_reflns_limit_l_min -33
_diffrn_reflns_number 201132
_diffrn_reflns_point_group_measured_fraction_full 0.998
_diffrn_reflns_point_group_measured_fraction_max 0.983
_diffrn_reflns_theta_full 67.684
_diffrn_reflns_theta_max 74.874
_diffrn_reflns_theta_min 2.572
_exptl_absorpt_coefficient_mu 0.407
_exptl_absorpt_correction_T_max 1.00000
_exptl_absorpt_correction_T_min 0.56943
_exptl_absorpt_correction_type analytical
_exptl_absorpt_process_details
;
CrysAlisPro 1.171.39.45g (Rigaku Oxford Diffraction, 2018)
Empirical absorption correction using spherical harmonics, implemented in SCALE3 ABSPACK scaling algorithm.
;
_exptl_crystal_colour blue
_exptl_crystal_colour_primary blue
_exptl_crystal_density_diffrn 0.956
_exptl_crystal_description block
_exptl_crystal_F_000 1760
_exptl_crystal_recrystallization_method 'Re-crystallisation from solvent'
_exptl_crystal_size_max 0.15
_exptl_crystal_size_mid 0.05
_exptl_crystal_size_min 0.05
_refine_diff_density_max 0.206
_refine_diff_density_min -0.197
_refine_diff_density_rms 0.046
_refine_ls_extinction_coef 0.00098(9)
_refine_ls_extinction_expression Fc^*^=kFc[1+0.001xFc^2^\l^3^/sin(2\q)]^-1/4^
_refine_ls_extinction_method 'SHELXL-2018/3 (Sheldrick 2018)'
_refine_ls_goodness_of_fit_ref 1.023
_refine_ls_hydrogen_treatment constr
_refine_ls_matrix_type full
_refine_ls_number_parameters 594
_refine_ls_number_reflns 11631
_refine_ls_number_restraints 576
_refine_ls_restrained_S_all 1.009
_refine_ls_R_factor_all 0.0515
_refine_ls_R_factor_gt 0.0482
_refine_ls_shift/su_max 0.001
_refine_ls_shift/su_mean 0.000
_refine_ls_structure_factor_coef Fsqd
_refine_ls_weighting_details 'w=1/[\s^2^(Fo^2^)+(0.0910P)^2^+1.2279P] where P=(Fo^2^+2Fc^2^)/3'
_refine_ls_weighting_scheme calc
_refine_ls_wR_factor_gt 0.1465
_refine_ls_wR_factor_ref 0.1504
_reflns_Friedel_coverage 0.000
_reflns_number_gt 10429
_reflns_number_total 11631
_reflns_threshold_expression 'I > 2\s(I)'
_cod_data_source_file d1cc04113d2.cif
_cod_data_source_block s1-0408
_cod_depositor_comments 'Adding full bibliography for 7128925.cif.'
_cod_database_code 7128925
_shelx_shelxl_version_number 2018/3
_shelx_space_group_comment
;
The symmetry employed for this shelxl refinement is uniquely defined
by the following loop, which should always be used as a source of
symmetry information in preference to the above space-group names.
They are only intended as comments.
;
_shelx_estimated_absorpt_t_max 0.980
_shelx_estimated_absorpt_t_min 0.941
_olex2_refinement_description
;
1. Fixed Uiso
 At 1.2 times of:
  All C(H) groups
 At 1.5 times of:
  All C(H,H,H) groups
2. Rigid body (RIGU) restrains
 All non-hydrogen atoms
 with sigma for 1-2 distances of 0.001 and sigma for 1-3 distances of 0.001
3.a Aromatic/amide H refined with riding coordinates:
 C3(H3), C7(H7), C8(H8), C9(H9), C16(H16), C17(H17), C18(H18), C19(H19),
 C20(H20), C21(H21), C22(H22), C26(H26), C27(H27), C28(H28), C35(H35), C36(H36),
  C37(H37), C38(H38), C39(H39), C40(H40), C43(H43), C45(H45), C52(H52),
 C54(H54), C01H(H01H), C01K(H01K), C01N(H01N), C01O(H01O), C017(H017)
3.b Idealised Me refined as rotating group:
 C47(H47A,H47B,H47C), C48(H48A,H48B,H48C), C49(H49A,H49B,H49C), C56(H56A,H56B,
 H56C), C57(H57A,H57B,H57C), C58(H58A,H58B,H58C), C01P(H01A,H01B,H01C)
;
_smtbx_masks_void_probe_radius 1.2
_smtbx_masks_void_truncation_radius 1.2
_olex2_submission_special_instructions 'No special instructions were received'

loop_
_space_group_symop_operation_xyz
'x, y, z'
'-x+1/2, y+1/2, -z+1/2'
'-x, -y, -z'
'x-1/2, -y-1/2, z-1/2'

loop_
_atom_site_label
_atom_site_type_symbol
_atom_site_fract_x
_atom_site_fract_y
_atom_site_fract_z
_atom_site_U_iso_or_equiv
_atom_site_adp_type
_atom_site_occupancy
_atom_site_site_symmetry_order
_atom_site_calc_flag
_atom_site_refinement_flags_posn
_atom_site_refinement_flags_adp
_atom_site_refinement_flags_occupancy
_atom_site_disorder_assembly
_atom_site_disorder_group
C1 C 0.42833(6) 0.40727(10) 0.64185(4) 0.0348(2) Uani 1 1 d . . . . .
C2 C 0.47769(6) 0.49864(10) 0.63345(4) 0.0332(2) Uani 1 1 d . . . . .
C3 C 0.45268(6) 0.60682(10) 0.61418(4) 0.0353(2) Uani 1 1 d . . . . .
H3 H 0.484995 0.666411 0.610699 0.042 Uiso 1 1 calc R U . . .
C4 C 0.37877(6) 0.63236(10) 0.59911(4) 0.0362(2) Uani 1 1 d . . . . .
C5 C 0.33105(6) 0.53350(11) 0.59442(5) 0.0382(3) Uani 1 1 d . . . . .
C6 C 0.35483(6) 0.41973(11) 0.61561(5) 0.0384(3) Uani 1 1 d . . . . .
C7 C 0.30775(7) 0.32455(12) 0.60982(6) 0.0473(3) Uani 1 1 d . . . . .
H7 H 0.322828 0.250236 0.623328 0.057 Uiso 1 1 calc R U . . .
C8 C 0.23793(7) 0.33854(13) 0.58400(6) 0.0548(4) Uani 1 1 d . . . . .
H8 H 0.207122 0.273662 0.580909 0.066 Uiso 1 1 calc R U . . .
C9 C 0.21427(7) 0.44649(13) 0.56318(6) 0.0514(3) Uani 1 1 d . . . . .
H9 H 0.167870 0.453727 0.545679 0.062 Uiso 1 1 calc R U . . .
C10 C 0.25988(6) 0.54721(12) 0.56806(5) 0.0422(3) Uani 1 1 d . . . . .
C11 C 0.23724(7) 0.65946(12) 0.54568(5) 0.0434(3) Uani 1 1 d . . . . .
C12 C 0.28314(7) 0.75799(11) 0.55340(5) 0.0415(3) Uani 1 1 d . . . . .
C13 C 0.35254(6) 0.74815(11) 0.58369(5) 0.0381(3) Uani 1 1 d . . . . .
C14 C 0.39415(7) 0.85710(11) 0.59587(5) 0.0386(3) Uani 1 1 d . . . . .
C15 C 0.37283(7) 0.96330(11) 0.56804(5) 0.0414(3) Uani 1 1 d . . . . .
C16 C 0.30634(7) 0.96518(12) 0.53357(5) 0.0483(3) Uani 1 1 d . . . . .
H16 H 0.293312 1.033346 0.514322 0.058 Uiso 1 1 calc R U . . .
C17 C 0.26223(7) 0.87053(12) 0.52835(5) 0.0484(3) Uani 1 1 d . . . . .
H17 H 0.217407 0.877573 0.508244 0.058 Uiso 1 1 calc R U . . .
C18 C 0.45346(7) 0.86556(11) 0.63550(5) 0.0409(3) Uani 1 1 d . . . . .
H18 H 0.464744 0.801208 0.657278 0.049 Uiso 1 1 calc R U . . .
C19 C 0.49504(7) 0.96698(11) 0.64267(5) 0.0445(3) Uani 1 1 d . . . . .
H19 H 0.534738 0.969367 0.668397 0.053 Uiso 1 1 calc R U . . .
C20 C 0.47775(8) 1.06615(11) 0.61143(5) 0.0461(3) Uani 1 1 d . . . . .
H20 H 0.507797 1.132073 0.614531 0.055 Uiso 1 1 calc R U . . .
C21 C 0.41601(7) 1.06566(11) 0.57606(5) 0.0444(3) Uani 1 1 d . . . . .
H21 H 0.402612 1.134190 0.557133 0.053 Uiso 1 1 calc R U . . .
C22 C 0.45248(6) 0.31274(10) 0.67263(4) 0.0341(2) Uani 1 1 d . . . . .
H22 H 0.419749 0.257401 0.679530 0.041 Uiso 1 1 calc R U . . .
C23 C 0.52560(6) 0.29483(10) 0.69472(4) 0.0329(2) Uani 1 1 d . . . . .
C24 C 0.57571(6) 0.36651(9) 0.67602(4) 0.0319(2) Uani 1 1 d . . . . .
C25 C 0.55310(6) 0.46852(10) 0.64529(4) 0.0324(2) Uani 1 1 d . . . . .
C26 C 0.60246(6) 0.53457(10) 0.62662(4) 0.0362(2) Uani 1 1 d . . . . .
H26 H 0.587717 0.600515 0.606378 0.043 Uiso 1 1 calc R U . . .
C27 C 0.67409(6) 0.50411(11) 0.63759(5) 0.0373(2) Uani 1 1 d . . . . .
H27 H 0.706456 0.550329 0.624910 0.045 Uiso 1 1 calc R U . . .
C28 C 0.69696(6) 0.40669(10) 0.66687(4) 0.0359(2) Uani 1 1 d . . . . .
H28 H 0.744786 0.387344 0.673865 0.043 Uiso 1 1 calc R U . . .
C29 C 0.64873(6) 0.33503(10) 0.68663(4) 0.0332(2) Uani 1 1 d . . . . .
C30 C 0.67083(6) 0.22874(10) 0.71416(4) 0.0353(2) Uani 1 1 d . . . . .
C31 C 0.62204(6) 0.16235(10) 0.73451(4) 0.0352(2) Uani 1 1 d . . . . .
C32 C 0.54987(6) 0.20008(10) 0.72845(4) 0.0342(2) Uani 1 1 d . . . . .
C33 C 0.50361(6) 0.13430(11) 0.75519(4) 0.0374(2) Uani 1 1 d . . . . .
C34 C 0.52600(7) 0.02058(11) 0.77623(4) 0.0409(3) Uani 1 1 d . . . . .
C35 C 0.59662(7) -0.01926(11) 0.77696(5) 0.0422(3) Uani 1 1 d . . . . .
H35 H 0.610731 -0.094504 0.789897 0.051 Uiso 1 1 calc R U . . .
C36 C 0.64295(7) 0.05003(11) 0.75932(4) 0.0399(3) Uani 1 1 d . . . . .
H36 H 0.689663 0.024952 0.763197 0.048 Uiso 1 1 calc R U . . .
C37 C 0.43876(7) 0.17933(13) 0.76361(5) 0.0446(3) Uani 1 1 d . . . . .
H37 H 0.425476 0.257252 0.753847 0.054 Uiso 1 1 calc R U . . .
C38 C 0.39472(8) 0.11061(15) 0.78592(5) 0.0546(3) Uani 1 1 d . . . . .
H38 H 0.351605 0.141571 0.790110 0.066 Uiso 1 1 calc R U . . .
C39 C 0.41437(8) -0.00493(15) 0.80225(6) 0.0584(4) Uani 1 1 d . . . . .
H39 H 0.383474 -0.052725 0.815695 0.070 Uiso 1 1 calc R U . . .
C40 C 0.47949(8) -0.04788(13) 0.79841(5) 0.0513(3) Uani 1 1 d . . . . .
H40 H 0.493228 -0.123806 0.810708 0.062 Uiso 1 1 calc R U . . .
C41 C 0.74586(6) 0.18920(10) 0.71902(4) 0.0358(2) Uani 1 1 d . . . . .
C42 C 0.76617(7) 0.12472(11) 0.68018(5) 0.0399(3) Uani 1 1 d . . . . .
C43 C 0.83689(7) 0.09312(12) 0.68446(5) 0.0453(3) Uani 1 1 d . . . . .
H43 H 0.850313 0.049968 0.658810 0.054 Uiso 1 1 calc R U . . .
C44 C 0.88800(7) 0.12435(12) 0.72607(5) 0.0459(3) Uani 1 1 d . . . . .
C45 C 0.86660(7) 0.18799(12) 0.76381(5) 0.0434(3) Uani 1 1 d . . . . .
H45 H 0.900257 0.209601 0.791800 0.052 Uiso 1 1 calc R U . . .
C46 C 0.79647(6) 0.22082(11) 0.76136(5) 0.0385(3) Uani 1 1 d . . . . .
C47 C 0.77602(8) 0.29029(13) 0.80336(5) 0.0493(3) Uani 1 1 d . . . . .
H47A H 0.753603 0.363893 0.790646 0.074 Uiso 1 1 calc R U . . .
H47B H 0.817563 0.307765 0.828179 0.074 Uiso 1 1 calc R U . . .
H47C H 0.743843 0.243573 0.818081 0.074 Uiso 1 1 calc R U . . .
C48 C 0.96434(8) 0.08981(17) 0.72980(7) 0.0635(4) Uani 1 1 d . . . . .
H48A H 0.992765 0.127173 0.758634 0.095 Uiso 1 1 calc R U . . .
H48B H 0.979855 0.115951 0.700345 0.095 Uiso 1 1 calc R U . . .
H48C H 0.969000 0.004309 0.732782 0.095 Uiso 1 1 calc R U . . .
C49 C 0.71227(8) 0.09060(13) 0.63436(5) 0.0509(3) Uani 1 1 d . . . . .
H49A H 0.734139 0.040783 0.613197 0.076 Uiso 1 1 calc R U . . .
H49B H 0.694070 0.161752 0.616549 0.076 Uiso 1 1 calc R U . . .
H49C H 0.674261 0.047516 0.644151 0.076 Uiso 1 1 calc R U . . .
C50 C 0.16457(6) 0.67036(12) 0.51411(5) 0.0420(3) Uani 1 1 d . . . . .
C51 C 0.10681(7) 0.69110(14) 0.53659(5) 0.0493(3) Uani 1 1 d . . . . .
C52 C 0.03974(7) 0.69954(14) 0.50666(6) 0.0518(3) Uani 1 1 d . . . . .
H52 H 0.001326 0.713405 0.521611 0.062 Uiso 1 1 calc R U . . .
C53 C 0.02836(7) 0.68800(14) 0.45551(6) 0.0507(3) Uani 1 1 d . . . . .
C54 C 0.08640(7) 0.66771(15) 0.43400(6) 0.0536(3) Uani 1 1 d . . . . .
H54 H 0.079595 0.660406 0.399478 0.064 Uiso 1 1 calc R U . . .
C55 C 0.15419(7) 0.65800(13) 0.46239(5) 0.0479(3) Uani 1 1 d . . . . .
C56 C 0.21604(9) 0.6364(2) 0.43737(7) 0.0717(5) Uani 1 1 d . . . . .
H56A H 0.241760 0.567049 0.451794 0.108 Uiso 1 1 calc R U . . .
H56B H 0.246666 0.705012 0.442148 0.108 Uiso 1 1 calc R U . . .
H56C H 0.198961 0.623441 0.402295 0.108 Uiso 1 1 calc R U . . .
C57 C -0.04485(8) 0.6962(2) 0.42348(8) 0.0757(5) Uani 1 1 d . . . . .
H57A H -0.063462 0.616919 0.416139 0.114 Uiso 1 1 calc R U . . .
H57B H -0.042696 0.736810 0.392890 0.114 Uiso 1 1 calc R U . . .
H57C H -0.075014 0.739917 0.441029 0.114 Uiso 1 1 calc R U . . .
C58 C 0.11626(10) 0.7038(2) 0.59233(6) 0.0784(6) Uani 1 1 d . . . . .
H58A H 0.137901 0.632613 0.608249 0.118 Uiso 1 1 calc R U . . .
H58B H 0.070980 0.715307 0.600994 0.118 Uiso 1 1 calc R U . . .
H58C H 0.145911 0.771681 0.603315 0.118 Uiso 1 1 calc R U . . .
C01H C 0.43945(9) 0.35573(13) 0.50973(5) 0.0529(3) Uani 1 1 d . . . . .
H01H H 0.453125 0.421908 0.530083 0.063 Uiso 1 1 calc R U . . .
C01K C 0.34761(8) 0.24298(16) 0.45730(6) 0.0579(3) Uani 1 1 d . . . . .
H01K H 0.300181 0.232333 0.442673 0.070 Uiso 1 1 calc R U . . .
C01N C 0.39753(8) 0.16182(14) 0.44852(5) 0.0541(3) Uani 1 1 d . . . . .
H01N H 0.383826 0.096751 0.427530 0.065 Uiso 1 1 calc R U . . .
C01O C 0.36863(9) 0.34028(15) 0.48802(6) 0.0583(4) Uani 1 1 d . . . . .
H01O H 0.335280 0.395415 0.494133 0.070 Uiso 1 1 calc R U . . .
C01P C 0.56719(9) 0.28942(17) 0.52614(6) 0.0626(4) Uani 1 1 d . . . . .
H01A H 0.592281 0.216566 0.522812 0.094 Uiso 1 1 calc R U . . .
H01B H 0.570994 0.307514 0.560904 0.094 Uiso 1 1 calc R U . . .
H01C H 0.587193 0.353804 0.510274 0.094 Uiso 1 1 calc R U . . .
C014 C 0.49033(8) 0.27427(12) 0.50167(5) 0.0471(3) Uani 1 1 d . . . . .
C017 C 0.46780(8) 0.17684(13) 0.47080(5) 0.0483(3) Uani 1 1 d . . . . .
H017 H 0.500777 0.120609 0.465035 0.058 Uiso 1 1 calc R U . . .

loop_
_atom_site_aniso_label
_atom_site_aniso_U_11
_atom_site_aniso_U_22
_atom_site_aniso_U_33
_atom_site_aniso_U_23
_atom_site_aniso_U_13
_atom_site_aniso_U_12
C1 0.0329(5) 0.0308(5) 0.0391(6) 0.0014(4) 0.0032(4) 0.0019(4)
C2 0.0327(5) 0.0297(5) 0.0344(5) 0.0008(4) 0.0000(4) 0.0009(4)
C3 0.0329(5) 0.0306(5) 0.0394(6) 0.0019(4) 0.0005(4) 0.0004(4)
C4 0.0333(5) 0.0333(5) 0.0393(6) 0.0044(4) 0.0010(4) 0.0027(4)
C5 0.0330(6) 0.0362(6) 0.0435(6) 0.0056(5) 0.0032(5) 0.0021(4)
C6 0.0324(5) 0.0347(6) 0.0459(6) 0.0055(5) 0.0025(5) 0.0011(4)
C7 0.0357(6) 0.0389(6) 0.0629(8) 0.0123(6) -0.0008(6) -0.0012(5)
C8 0.0356(6) 0.0467(7) 0.0761(10) 0.0150(7) -0.0030(6) -0.0076(5)
C9 0.0309(6) 0.0510(7) 0.0667(9) 0.0151(6) -0.0033(6) -0.0015(5)
C10 0.0319(6) 0.0421(6) 0.0500(7) 0.0084(5) 0.0021(5) 0.0020(5)
C11 0.0330(6) 0.0455(6) 0.0496(7) 0.0092(5) 0.0032(5) 0.0054(5)
C12 0.0359(6) 0.0393(6) 0.0476(7) 0.0082(5) 0.0042(5) 0.0075(5)
C13 0.0357(6) 0.0349(6) 0.0423(6) 0.0062(5) 0.0046(5) 0.0046(4)
C14 0.0398(6) 0.0328(5) 0.0422(6) 0.0034(5) 0.0062(5) 0.0066(4)
C15 0.0443(6) 0.0338(6) 0.0458(6) 0.0043(5) 0.0083(5) 0.0076(5)
C16 0.0450(7) 0.0388(6) 0.0586(8) 0.0139(6) 0.0046(6) 0.0104(5)
C17 0.0390(6) 0.0446(7) 0.0578(8) 0.0134(6) 0.0009(6) 0.0094(5)
C18 0.0468(7) 0.0325(6) 0.0413(6) 0.0005(5) 0.0038(5) 0.0054(5)
C19 0.0531(7) 0.0360(6) 0.0415(6) -0.0051(5) 0.0026(5) 0.0013(5)
C20 0.0584(8) 0.0318(6) 0.0470(7) -0.0045(5) 0.0083(5) -0.0015(5)
C21 0.0546(7) 0.0309(6) 0.0481(7) 0.0029(5) 0.0111(5) 0.0060(5)
C22 0.0328(5) 0.0304(5) 0.0379(6) 0.0021(4) 0.0042(4) 0.0009(4)
C23 0.0345(5) 0.0285(5) 0.0337(5) -0.0010(4) 0.0020(4) 0.0014(4)
C24 0.0326(5) 0.0278(5) 0.0324(5) -0.0018(4) -0.0001(4) 0.0004(4)
C25 0.0333(5) 0.0282(5) 0.0329(5) -0.0008(4) -0.0001(4) 0.0012(4)
C26 0.0362(6) 0.0303(5) 0.0398(6) 0.0033(4) 0.0019(5) 0.0015(4)
C27 0.0343(6) 0.0329(6) 0.0433(6) 0.0016(4) 0.0043(5) -0.0020(4)
C28 0.0303(5) 0.0338(5) 0.0407(6) -0.0010(4) 0.0002(4) 0.0008(4)
C29 0.0329(5) 0.0298(5) 0.0337(5) -0.0012(4) -0.0010(4) 0.0015(4)
C30 0.0347(5) 0.0324(5) 0.0350(5) -0.0007(4) -0.0018(4) 0.0026(4)
C31 0.0369(6) 0.0326(5) 0.0327(5) 0.0011(4) -0.0013(4) 0.0019(4)
C32 0.0366(6) 0.0314(5) 0.0318(5) -0.0002(4) 0.0006(4) 0.0008(4)
C33 0.0395(6) 0.0377(6) 0.0325(5) 0.0028(4) 0.0015(4) 0.0000(5)
C34 0.0462(6) 0.0385(6) 0.0352(6) 0.0052(5) 0.0015(5) -0.0008(5)
C35 0.0484(6) 0.0348(6) 0.0400(6) 0.0077(5) 0.0007(5) 0.0039(5)
C36 0.0410(6) 0.0360(6) 0.0391(6) 0.0051(5) -0.0004(5) 0.0049(5)
C37 0.0449(7) 0.0487(7) 0.0399(6) 0.0069(5) 0.0081(5) 0.0056(5)
C38 0.0490(8) 0.0669(9) 0.0505(8) 0.0130(7) 0.0158(6) 0.0049(6)
C39 0.0542(8) 0.0659(9) 0.0566(8) 0.0192(7) 0.0153(7) -0.0044(7)
C40 0.0561(8) 0.0482(7) 0.0482(7) 0.0143(6) 0.0070(6) -0.0031(6)
C41 0.0339(5) 0.0297(5) 0.0408(6) 0.0043(4) 0.0003(4) 0.0023(4)
C42 0.0401(6) 0.0346(6) 0.0423(6) 0.0016(5) 0.0018(5) 0.0017(5)
C43 0.0450(6) 0.0419(7) 0.0492(7) 0.0029(5) 0.0100(5) 0.0073(5)
C44 0.0370(6) 0.0452(7) 0.0543(7) 0.0123(5) 0.0063(5) 0.0050(5)
C45 0.0350(6) 0.0438(7) 0.0462(6) 0.0073(5) -0.0045(5) -0.0007(5)
C46 0.0375(6) 0.0335(6) 0.0410(6) 0.0043(5) -0.0006(5) 0.0005(4)
C47 0.0495(8) 0.0494(7) 0.0437(7) -0.0047(6) -0.0027(6) 0.0027(6)
C48 0.0405(7) 0.0766(11) 0.0726(10) 0.0170(8) 0.0094(7) 0.0114(7)
C49 0.0532(8) 0.0503(8) 0.0453(7) -0.0076(6) 0.0008(6) 0.0029(6)
C50 0.0319(6) 0.0421(6) 0.0500(6) 0.0093(5) 0.0036(5) 0.0046(5)
C51 0.0393(6) 0.0581(8) 0.0504(7) 0.0079(6) 0.0084(5) 0.0069(6)
C52 0.0345(6) 0.0613(9) 0.0600(7) 0.0022(7) 0.0108(5) 0.0051(6)
C53 0.0331(6) 0.0566(8) 0.0588(7) -0.0039(6) 0.0006(5) 0.0023(6)
C54 0.0399(7) 0.0695(9) 0.0481(7) -0.0044(7) 0.0013(5) 0.0053(6)
C55 0.0362(6) 0.0558(8) 0.0508(7) 0.0044(6) 0.0067(5) 0.0067(6)
C56 0.0452(8) 0.1108(15) 0.0603(9) -0.0004(9) 0.0132(7) 0.0141(9)
C57 0.0370(8) 0.1060(15) 0.0769(11) -0.0184(10) -0.0051(7) 0.0044(8)
C58 0.0564(10) 0.1265(17) 0.0522(8) 0.0072(10) 0.0110(7) 0.0218(10)
C01H 0.0736(9) 0.0403(7) 0.0450(7) -0.0010(5) 0.0127(6) 0.0010(6)
C01K 0.0498(8) 0.0710(9) 0.0507(8) 0.0134(6) 0.0047(6) -0.0021(6)
C01N 0.0604(8) 0.0539(8) 0.0463(7) -0.0046(6) 0.0067(6) -0.0121(6)
C01O 0.0673(9) 0.0557(8) 0.0540(8) 0.0139(6) 0.0169(7) 0.0160(7)
C01P 0.0614(9) 0.0701(10) 0.0533(8) -0.0068(7) 0.0045(7) -0.0115(8)
C014 0.0566(7) 0.0443(7) 0.0399(6) -0.0004(5) 0.0086(5) -0.0058(5)
C017 0.0543(7) 0.0453(7) 0.0459(7) -0.0051(5) 0.0118(6) -0.0015(6)

loop_
_atom_type_symbol
_atom_type_description
_atom_type_scat_dispersion_real
_atom_type_scat_dispersion_imag
_atom_type_scat_source
C C 0.0181 0.0091 'International Tables Vol C Tables 4.2.6.8 and 6.1.1.4'
H H 0.0000 0.0000 'International Tables Vol C Tables 4.2.6.8 and 6.1.1.4'

loop_
_geom_angle_atom_site_label_1
_geom_angle_atom_site_label_2
_geom_angle_atom_site_label_3
_geom_angle
_geom_angle_site_symmetry_1
_geom_angle_site_symmetry_3
_geom_angle_publ_flag
C2 C1 C6 117.46(10) . . ?
C22 C1 C2 119.13(10) . . ?
C22 C1 C6 123.39(11) . . ?
C1 C2 C25 117.47(10) . . ?
C3 C2 C1 119.43(10) . . ?
C3 C2 C25 123.09(10) . . ?
C2 C3 H3 118.6 . . ?
C2 C3 C4 122.75(11) . . ?
C4 C3 H3 118.6 . . ?
C5 C4 C3 117.42(10) . . ?
C13 C4 C3 122.77(11) . . ?
C13 C4 C5 119.44(11) . . ?
C4 C5 C6 120.04(10) . . ?
C10 C5 C4 120.14(11) . . ?
C10 C5 C6 119.82(11) . . ?
C5 C6 C1 118.88(10) . . ?
C7 C6 C1 122.18(11) . . ?
C7 C6 C5 118.93(11) . . ?
C6 C7 H7 119.5 . . ?
C6 C7 C8 121.02(12) . . ?
C8 C7 H7 119.5 . . ?
C7 C8 H8 119.5 . . ?
C9 C8 C7 120.94(13) . . ?
C9 C8 H8 119.5 . . ?
C8 C9 H9 119.7 . . ?
C8 C9 C10 120.60(12) . . ?
C10 C9 H9 119.7 . . ?
C9 C10 C5 118.69(11) . . ?
C9 C10 C11 121.74(11) . . ?
C11 C10 C5 119.52(11) . . ?
C10 C11 C50 119.35(12) . . ?
C12 C11 C10 119.71(11) . . ?
C12 C11 C50 120.93(11) . . ?
C11 C12 C13 121.15(11) . . ?
C11 C12 C17 120.11(11) . . ?
C13 C12 C17 118.65(12) . . ?
C4 C13 C12 118.56(11) . . ?
C4 C13 C14 122.92(11) . . ?
C12 C13 C14 118.48(10) . . ?
C15 C14 C13 119.04(11) . . ?
C18 C14 C13 123.72(11) . . ?
C18 C14 C15 117.18(11) . . ?
C14 C15 C16 119.23(12) . . ?
C21 C15 C14 119.67(12) . . ?
C21 C15 C16 121.06(11) . . ?
C15 C16 H16 119.2 . . ?
C17 C16 C15 121.51(12) . . ?
C17 C16 H16 119.2 . . ?
C12 C17 H17 119.3 . . ?
C16 C17 C12 121.34(12) . . ?
C16 C17 H17 119.3 . . ?
C14 C18 H18 119.2 . . ?
C19 C18 C14 121.53(11) . . ?
C19 C18 H18 119.2 . . ?
C18 C19 H19 119.9 . . ?
C18 C19 C20 120.22(12) . . ?
C20 C19 H19 119.9 . . ?
C19 C20 H20 120.2 . . ?
C21 C20 C19 119.54(12) . . ?
C21 C20 H20 120.2 . . ?
C15 C21 H21 119.5 . . ?
C20 C21 C15 121.05(12) . . ?
C20 C21 H21 119.5 . . ?
C1 C22 H22 118.3 . . ?
C1 C22 C23 123.34(11) . . ?
C23 C22 H22 118.3 . . ?
C24 C23 C22 116.93(10) . . ?
C32 C23 C22 123.04(10) . . ?
C32 C23 C24 119.45(10) . . ?
C23 C24 C25 120.53(10) . . ?
C29 C24 C23 120.27(10) . . ?
C29 C24 C25 119.18(10) . . ?
C24 C25 C2 118.94(10) . . ?
C26 C25 C2 121.69(10) . . ?
C26 C25 C24 119.35(10) . . ?
C25 C26 H26 119.4 . . ?
C25 C26 C27 121.24(11) . . ?
C27 C26 H26 119.4 . . ?
C26 C27 H27 119.8 . . ?
C28 C27 C26 120.45(11) . . ?
C28 C27 H27 119.8 . . ?
C27 C28 H28 119.6 . . ?
C27 C28 C29 120.82(11) . . ?
C29 C28 H28 119.6 . . ?
C28 C29 C24 118.96(10) . . ?
C28 C29 C30 121.50(10) . . ?
C30 C29 C24 119.43(10) . . ?
C29 C30 C41 118.32(10) . . ?
C31 C30 C29 119.82(10) . . ?
C31 C30 C41 121.83(10) . . ?
C30 C31 C32 121.09(10) . . ?
C30 C31 C36 119.97(11) . . ?
C32 C31 C36 118.83(11) . . ?
C23 C32 C31 118.63(11) . . ?
C23 C32 C33 122.99(11) . . ?
C31 C32 C33 118.28(10) . . ?
C34 C33 C32 118.89(11) . . ?
C37 C33 C32 123.77(11) . . ?
C37 C33 C34 117.28(11) . . ?
C33 C34 C35 119.54(11) . . ?
C40 C34 C33 119.32(12) . . ?
C40 C34 C35 121.05(12) . . ?
C34 C35 H35 119.4 . . ?
C36 C35 C34 121.24(11) . . ?
C36 C35 H35 119.4 . . ?
C31 C36 H36 119.2 . . ?
C35 C36 C31 121.66(11) . . ?
C35 C36 H36 119.2 . . ?
C33 C37 H37 119.2 . . ?
C38 C37 C33 121.53(13) . . ?
C38 C37 H37 119.2 . . ?
C37 C38 H38 119.8 . . ?
C37 C38 C39 120.35(14) . . ?
C39 C38 H38 119.8 . . ?
C38 C39 H39 120.2 . . ?
C40 C39 C38 119.63(14) . . ?
C40 C39 H39 120.2 . . ?
C34 C40 H40 119.3 . . ?
C39 C40 C34 121.32(13) . . ?
C39 C40 H40 119.3 . . ?
C42 C41 C30 119.93(10) . . ?
C46 C41 C30 120.04(11) . . ?
C46 C41 C42 119.97(11) . . ?
C41 C42 C49 120.46(11) . . ?
C43 C42 C41 119.10(12) . . ?
C43 C42 C49 120.44(12) . . ?
C42 C43 H43 119.1 . . ?
C44 C43 C42 121.79(13) . . ?
C44 C43 H43 119.1 . . ?
C43 C44 C48 120.90(14) . . ?
C45 C44 C43 117.97(12) . . ?
C45 C44 C48 121.13(13) . . ?
C44 C45 H45 118.8 . . ?
C44 C45 C46 122.31(12) . . ?
C46 C45 H45 118.8 . . ?
C41 C46 C47 120.93(11) . . ?
C45 C46 C41 118.87(12) . . ?
C45 C46 C47 120.20(11) . . ?
C46 C47 H47A 109.5 . . ?
C46 C47 H47B 109.5 . . ?
C46 C47 H47C 109.5 . . ?
H47A C47 H47B 109.5 . . ?
H47A C47 H47C 109.5 . . ?
H47B C47 H47C 109.5 . . ?
C44 C48 H48A 109.5 . . ?
C44 C48 H48B 109.5 . . ?
C44 C48 H48C 109.5 . . ?
H48A C48 H48B 109.5 . . ?
H48A C48 H48C 109.5 . . ?
H48B C48 H48C 109.5 . . ?
C42 C49 H49A 109.5 . . ?
C42 C49 H49B 109.5 . . ?
C42 C49 H49C 109.5 . . ?
H49A C49 H49B 109.5 . . ?
H49A C49 H49C 109.5 . . ?
H49B C49 H49C 109.5 . . ?
C51 C50 C11 119.91(12) . . ?
C55 C50 C11 120.15(12) . . ?
C55 C50 C51 119.93(12) . . ?
C50 C51 C58 121.17(13) . . ?
C52 C51 C50 118.99(13) . . ?
C52 C51 C58 119.84(13) . . ?
C51 C52 H52 119.0 . . ?
C53 C52 C51 122.01(13) . . ?
C53 C52 H52 119.0 . . ?
C52 C53 C54 118.03(13) . . ?
C52 C53 C57 121.47(14) . . ?
C54 C53 C57 120.50(14) . . ?
C53 C54 H54 119.0 . . ?
C55 C54 C53 121.96(14) . . ?
C55 C54 H54 119.0 . . ?
C50 C55 C56 120.70(12) . . ?
C54 C55 C50 119.08(12) . . ?
C54 C55 C56 120.22(13) . . ?
C55 C56 H56A 109.5 . . ?
C55 C56 H56B 109.5 . . ?
C55 C56 H56C 109.5 . . ?
H56A C56 H56B 109.5 . . ?
H56A C56 H56C 109.5 . . ?
H56B C56 H56C 109.5 . . ?
C53 C57 H57A 109.5 . . ?
C53 C57 H57B 109.5 . . ?
C53 C57 H57C 109.5 . . ?
H57A C57 H57B 109.5 . . ?
H57A C57 H57C 109.5 . . ?
H57B C57 H57C 109.5 . . ?
C51 C58 H58A 109.5 . . ?
C51 C58 H58B 109.5 . . ?
C51 C58 H58C 109.5 . . ?
H58A C58 H58B 109.5 . . ?
H58A C58 H58C 109.5 . . ?
H58B C58 H58C 109.5 . . ?
C01O C01H H01H 119.4 . . ?
C01O C01H C014 121.27(14) . . ?
C014 C01H H01H 119.4 . . ?
C01N C01K H01K 120.3 . . ?
C01N C01K C01O 119.47(14) . . ?
C01O C01K H01K 120.3 . . ?
C01K C01N H01N 119.9 . . ?
C01K C01N C017 120.21(14) . . ?
C017 C01N H01N 119.9 . . ?
C01H C01O H01O 120.0 . . ?
C01K C01O C01H 120.02(14) . . ?
C01K C01O H01O 120.0 . . ?
H01A C01P H01B 109.5 . . ?
H01A C01P H01C 109.5 . . ?
H01B C01P H01C 109.5 . . ?
C014 C01P H01A 109.5 . . ?
C014 C01P H01B 109.5 . . ?
C014 C01P H01C 109.5 . . ?
C01H C014 C01P 121.37(13) . . ?
C01H C014 C017 117.61(14) . . ?
C017 C014 C01P 121.01(14) . . ?
C01N C017 C014 121.41(14) . . ?
C01N C017 H017 119.3 . . ?
C014 C017 H017 119.3 . . ?

loop_
_geom_bond_atom_site_label_1
_geom_bond_atom_site_label_2
_geom_bond_distance
_geom_bond_site_symmetry_2
_geom_bond_publ_flag
C1 C2 1.4457(16) . ?
C1 C6 1.4619(16) . ?
C1 C22 1.3707(16) . ?
C2 C3 1.3653(16) . ?
C2 C25 1.4657(15) . ?
C3 H3 0.9300 . ?
C3 C4 1.4321(16) . ?
C4 C5 1.4263(17) . ?
C4 C13 1.4200(16) . ?
C5 C6 1.4316(16) . ?
C5 C10 1.4252(17) . ?
C6 C7 1.3861(18) . ?
C7 H7 0.9300 . ?
C7 C8 1.3985(18) . ?
C8 H8 0.9300 . ?
C8 C9 1.3703(19) . ?
C9 H9 0.9300 . ?
C9 C10 1.4173(19) . ?
C10 C11 1.4232(17) . ?
C11 C12 1.4012(19) . ?
C11 C50 1.4963(17) . ?
C12 C13 1.4301(17) . ?
C12 C17 1.4479(17) . ?
C13 C14 1.4581(17) . ?
C14 C15 1.4231(16) . ?
C14 C18 1.4113(17) . ?
C15 C16 1.4310(19) . ?
C15 C21 1.4049(19) . ?
C16 H16 0.9300 . ?
C16 C17 1.346(2) . ?
C17 H17 0.9300 . ?
C18 H18 0.9300 . ?
C18 C19 1.3784(18) . ?
C19 H19 0.9300 . ?
C19 C20 1.3962(18) . ?
C20 H20 0.9300 . ?
C20 C21 1.375(2) . ?
C21 H21 0.9300 . ?
C22 H22 0.9300 . ?
C22 C23 1.4331(16) . ?
C23 C24 1.4277(16) . ?
C23 C32 1.4188(15) . ?
C24 C25 1.4294(15) . ?
C24 C29 1.4252(15) . ?
C25 C26 1.3823(16) . ?
C26 H26 0.9300 . ?
C26 C27 1.3970(16) . ?
C27 H27 0.9300 . ?
C27 C28 1.3690(16) . ?
C28 H28 0.9300 . ?
C28 C29 1.4155(17) . ?
C29 C30 1.4229(15) . ?
C30 C31 1.3998(17) . ?
C30 C41 1.4950(16) . ?
C31 C32 1.4334(16) . ?
C31 C36 1.4431(16) . ?
C32 C33 1.4618(17) . ?
C33 C34 1.4236(17) . ?
C33 C37 1.4112(18) . ?
C34 C35 1.4312(18) . ?
C34 C40 1.4070(19) . ?
C35 H35 0.9300 . ?
C35 C36 1.3441(18) . ?
C36 H36 0.9300 . ?
C37 H37 0.9300 . ?
C37 C38 1.376(2) . ?
C38 H38 0.9300 . ?
C38 C39 1.391(2) . ?
C39 H39 0.9300 . ?
C39 C40 1.370(2) . ?
C40 H40 0.9300 . ?
C41 C42 1.4031(18) . ?
C41 C46 1.4005(17) . ?
C42 C43 1.3926(18) . ?
C42 C49 1.5065(18) . ?
C43 H43 0.9300 . ?
C43 C44 1.391(2) . ?
C44 C45 1.383(2) . ?
C44 C48 1.5075(19) . ?
C45 H45 0.9300 . ?
C45 C46 1.3919(18) . ?
C46 C47 1.5034(19) . ?
C47 H47A 0.9600 . ?
C47 H47B 0.9600 . ?
C47 H47C 0.9600 . ?
C48 H48A 0.9600 . ?
C48 H48B 0.9600 . ?
C48 H48C 0.9600 . ?
C49 H49A 0.9600 . ?
C49 H49B 0.9600 . ?
C49 H49C 0.9600 . ?
C50 C51 1.3981(19) . ?
C50 C55 1.395(2) . ?
C51 C52 1.3882(19) . ?
C51 C58 1.505(2) . ?
C52 H52 0.9300 . ?
C52 C53 1.377(2) . ?
C53 C54 1.386(2) . ?
C53 C57 1.508(2) . ?
C54 H54 0.9300 . ?
C54 C55 1.3845(19) . ?
C55 C56 1.512(2) . ?
C56 H56A 0.9600 . ?
C56 H56B 0.9600 . ?
C56 H56C 0.9600 . ?
C57 H57A 0.9600 . ?
C57 H57B 0.9600 . ?
C57 H57C 0.9600 . ?
C58 H58A 0.9600 . ?
C58 H58B 0.9600 . ?
C58 H58C 0.9600 . ?
C01H H01H 0.9300 . ?
C01H C01O 1.387(2) . ?
C01H C014 1.389(2) . ?
C01K H01K 0.9300 . ?
C01K C01N 1.379(2) . ?
C01K C01O 1.382(2) . ?
C01N H01N 0.9300 . ?
C01N C017 1.381(2) . ?
C01O H01O 0.9300 . ?
C01P H01A 0.9600 . ?
C01P H01B 0.9600 . ?
C01P H01C 0.9600 . ?
C01P C014 1.509(2) . ?
C014 C017 1.3909(19) . ?
C017 H017 0.9300 . ?

loop_
_geom_torsion_atom_site_label_1
_geom_torsion_atom_site_label_2
_geom_torsion_atom_site_label_3
_geom_torsion_atom_site_label_4
_geom_torsion
_geom_torsion_site_symmetry_1
_geom_torsion_site_symmetry_2
_geom_torsion_site_symmetry_3
_geom_torsion_site_symmetry_4
_geom_torsion_publ_flag
C1 C2 C3 C4 -3.56(18) . . . . ?
C1 C2 C25 C24 -16.30(15) . . . . ?
C1 C2 C25 C26 162.24(11) . . . . ?
C1 C6 C7 C8 -179.19(14) . . . . ?
C1 C22 C23 C24 -11.97(17) . . . . ?
C1 C22 C23 C32 176.84(11) . . . . ?
C2 C1 C6 C5 -16.67(17) . . . . ?
C2 C1 C6 C7 162.20(13) . . . . ?
C2 C1 C22 C23 -4.24(18) . . . . ?
C2 C3 C4 C5 -13.43(18) . . . . ?
C2 C3 C4 C13 173.65(12) . . . . ?
C2 C25 C26 C27 -179.12(11) . . . . ?
C3 C2 C25 C24 165.06(11) . . . . ?
C3 C2 C25 C26 -16.39(17) . . . . ?
C3 C4 C5 C6 14.89(18) . . . . ?
C3 C4 C5 C10 -164.26(12) . . . . ?
C3 C4 C13 C12 158.26(12) . . . . ?
C3 C4 C13 C14 -19.50(19) . . . . ?
C4 C5 C6 C1 -0.03(18) . . . . ?
C4 C5 C6 C7 -178.95(13) . . . . ?
C4 C5 C10 C9 178.66(13) . . . . ?
C4 C5 C10 C11 1.2(2) . . . . ?
C4 C13 C14 C15 162.37(12) . . . . ?
C4 C13 C14 C18 -20.46(19) . . . . ?
C5 C4 C13 C12 -14.53(18) . . . . ?
C5 C4 C13 C14 167.72(12) . . . . ?
C5 C6 C7 C8 -0.3(2) . . . . ?
C5 C10 C11 C12 -5.5(2) . . . . ?
C5 C10 C11 C50 174.40(12) . . . . ?
C6 C1 C2 C3 18.57(16) . . . . ?
C6 C1 C2 C25 -160.11(11) . . . . ?
C6 C1 C22 C23 174.09(11) . . . . ?
C6 C5 C10 C9 -0.5(2) . . . . ?
C6 C5 C10 C11 -177.93(12) . . . . ?
C6 C7 C8 C9 0.7(3) . . . . ?
C7 C8 C9 C10 -1.0(3) . . . . ?
C8 C9 C10 C5 0.9(2) . . . . ?
C8 C9 C10 C11 178.29(15) . . . . ?
C9 C10 C11 C12 177.13(14) . . . . ?
C9 C10 C11 C50 -3.0(2) . . . . ?
C10 C5 C6 C1 179.12(11) . . . . ?
C10 C5 C6 C7 0.2(2) . . . . ?
C10 C11 C12 C13 -0.3(2) . . . . ?
C10 C11 C12 C17 176.22(13) . . . . ?
C10 C11 C50 C51 83.54(17) . . . . ?
C10 C11 C50 C55 -95.44(16) . . . . ?
C11 C12 C13 C4 10.39(19) . . . . ?
C11 C12 C13 C14 -171.75(12) . . . . ?
C11 C12 C17 C16 -177.39(14) . . . . ?
C11 C50 C51 C52 -179.26(13) . . . . ?
C11 C50 C51 C58 0.5(2) . . . . ?
C11 C50 C55 C54 179.60(13) . . . . ?
C11 C50 C55 C56 -1.4(2) . . . . ?
C12 C11 C50 C51 -96.55(17) . . . . ?
C12 C11 C50 C55 84.47(17) . . . . ?
C12 C13 C14 C15 -15.38(18) . . . . ?
C12 C13 C14 C18 161.79(12) . . . . ?
C13 C4 C5 C6 -171.94(12) . . . . ?
C13 C4 C5 C10 8.90(19) . . . . ?
C13 C12 C17 C16 -0.8(2) . . . . ?
C13 C14 C15 C16 8.33(18) . . . . ?
C13 C14 C15 C21 -173.90(12) . . . . ?
C13 C14 C18 C19 173.83(12) . . . . ?
C14 C15 C16 C17 2.8(2) . . . . ?
C14 C15 C21 C20 -1.9(2) . . . . ?
C14 C18 C19 C20 2.1(2) . . . . ?
C15 C14 C18 C19 -8.95(19) . . . . ?
C15 C16 C17 C12 -6.7(2) . . . . ?
C16 C15 C21 C20 175.88(13) . . . . ?
C17 C12 C13 C4 -166.21(12) . . . . ?
C17 C12 C13 C14 11.64(18) . . . . ?
C18 C14 C15 C16 -169.03(12) . . . . ?
C18 C14 C15 C21 8.75(18) . . . . ?
C18 C19 C20 C21 5.2(2) . . . . ?
C19 C20 C21 C15 -5.2(2) . . . . ?
C21 C15 C16 C17 -174.98(14) . . . . ?
C22 C1 C2 C3 -162.99(11) . . . . ?
C22 C1 C2 C25 18.32(16) . . . . ?
C22 C1 C6 C5 164.96(12) . . . . ?
C22 C1 C6 C7 -16.2(2) . . . . ?
C22 C23 C24 C25 13.66(15) . . . . ?
C22 C23 C24 C29 -164.51(10) . . . . ?
C22 C23 C32 C31 157.70(11) . . . . ?
C22 C23 C32 C33 -18.60(17) . . . . ?
C23 C24 C25 C2 0.25(16) . . . . ?
C23 C24 C25 C26 -178.33(10) . . . . ?
C23 C24 C29 C28 178.94(10) . . . . ?
C23 C24 C29 C30 2.70(16) . . . . ?
C23 C32 C33 C34 161.63(11) . . . . ?
C23 C32 C33 C37 -21.47(18) . . . . ?
C24 C23 C32 C31 -13.28(16) . . . . ?
C24 C23 C32 C33 170.42(10) . . . . ?
C24 C25 C26 C27 -0.58(17) . . . . ?
C24 C29 C30 C31 -5.95(16) . . . . ?
C24 C29 C30 C41 172.09(10) . . . . ?
C25 C2 C3 C4 175.04(11) . . . . ?
C25 C24 C29 C28 0.75(16) . . . . ?
C25 C24 C29 C30 -175.49(10) . . . . ?
C25 C26 C27 C28 0.69(18) . . . . ?
C26 C27 C28 C29 -0.05(18) . . . . ?
C27 C28 C29 C24 -0.66(17) . . . . ?
C27 C28 C29 C30 175.49(11) . . . . ?
C28 C29 C30 C31 177.91(11) . . . . ?
C28 C29 C30 C41 -4.04(16) . . . . ?
C29 C24 C25 C2 178.44(10) . . . . ?
C29 C24 C25 C26 -0.14(16) . . . . ?
C29 C30 C31 C32 -0.50(17) . . . . ?
C29 C30 C31 C36 175.51(10) . . . . ?
C29 C30 C41 C42 -81.70(14) . . . . ?
C29 C30 C41 C46 95.59(13) . . . . ?
C30 C31 C32 C23 10.18(17) . . . . ?
C30 C31 C32 C33 -173.35(10) . . . . ?
C30 C31 C36 C35 -176.41(12) . . . . ?
C30 C41 C42 C43 177.27(11) . . . . ?
C30 C41 C42 C49 -2.47(18) . . . . ?
C30 C41 C46 C45 -176.81(11) . . . . ?
C30 C41 C46 C47 2.47(18) . . . . ?
C31 C30 C41 C42 96.30(14) . . . . ?
C31 C30 C41 C46 -86.41(15) . . . . ?
C31 C32 C33 C34 -14.69(16) . . . . ?
C31 C32 C33 C37 162.22(12) . . . . ?
C32 C23 C24 C25 -174.82(10) . . . . ?
C32 C23 C24 C29 7.02(16) . . . . ?
C32 C31 C36 C35 -0.31(18) . . . . ?
C32 C33 C34 C35 8.69(17) . . . . ?
C32 C33 C34 C40 -174.77(12) . . . . ?
C32 C33 C37 C38 175.37(12) . . . . ?
C33 C34 C35 C36 1.74(19) . . . . ?
C33 C34 C40 C39 -3.1(2) . . . . ?
C33 C37 C38 C39 2.0(2) . . . . ?
C34 C33 C37 C38 -7.68(19) . . . . ?
C34 C35 C36 C31 -6.07(19) . . . . ?
C35 C34 C40 C39 173.40(14) . . . . ?
C36 C31 C32 C23 -165.88(10) . . . . ?
C36 C31 C32 C33 10.60(16) . . . . ?
C37 C33 C34 C35 -168.42(12) . . . . ?
C37 C33 C34 C40 8.12(18) . . . . ?
C37 C38 C39 C40 3.4(2) . . . . ?
C38 C39 C40 C34 -2.8(2) . . . . ?
C40 C34 C35 C36 -174.74(13) . . . . ?
C41 C30 C31 C32 -178.47(11) . . . . ?
C41 C30 C31 C36 -2.46(17) . . . . ?
C41 C42 C43 C44 -0.38(19) . . . . ?
C42 C41 C46 C45 0.48(18) . . . . ?
C42 C41 C46 C47 179.76(12) . . . . ?
C42 C43 C44 C45 0.3(2) . . . . ?
C42 C43 C44 C48 -179.65(13) . . . . ?
C43 C44 C45 C46 0.2(2) . . . . ?
C44 C45 C46 C41 -0.55(19) . . . . ?
C44 C45 C46 C47 -179.84(13) . . . . ?
C46 C41 C42 C43 -0.03(18) . . . . ?
C46 C41 C42 C49 -179.77(12) . . . . ?
C48 C44 C45 C46 -179.88(13) . . . . ?
C49 C42 C43 C44 179.36(13) . . . . ?
C50 C11 C12 C13 179.76(12) . . . . ?
C50 C11 C12 C17 -3.7(2) . . . . ?
C50 C51 C52 C53 0.1(2) . . . . ?
C51 C50 C55 C54 0.6(2) . . . . ?
C51 C50 C55 C56 179.57(16) . . . . ?
C51 C52 C53 C54 -0.2(2) . . . . ?
C51 C52 C53 C57 179.39(16) . . . . ?
C52 C53 C54 C55 0.5(2) . . . . ?
C53 C54 C55 C50 -0.8(2) . . . . ?
C53 C54 C55 C56 -179.72(17) . . . . ?
C55 C50 C51 C52 -0.3(2) . . . . ?
C55 C50 C51 C58 179.50(16) . . . . ?
C57 C53 C54 C55 -179.04(16) . . . . ?
C58 C51 C52 C53 -179.72(17) . . . . ?
C01H C014 C017 C01N 0.6(2) . . . . ?
C01K C01N C017 C014 -1.2(2) . . . . ?
C01N C01K C01O C01H 0.0(2) . . . . ?
C01O C01H C014 C01P -178.65(14) . . . . ?
C01O C01H C014 C017 0.3(2) . . . . ?
C01O C01K C01N C017 0.9(2) . . . . ?
C01P C014 C017 C01N 179.56(14) . . . . ?
C014 C01H C01O C01K -0.6(2) . . . . ?

loop_
_smtbx_masks_void_nr
_smtbx_masks_void_average_x
_smtbx_masks_void_average_y
_smtbx_masks_void_average_z
_smtbx_masks_void_volume
_smtbx_masks_void_count_electrons
_smtbx_masks_void_content
1 -0.335 -0.730 -0.835 1766.8 434.7 '8 toluene'
